data_4518608
loop_
_publ_author_name
'Febriansyah, Benny'
'Lekina, Yulia'
'Kaur, Jagjit'
'Hooper, Thomas J. N.'
'Harikesh, Padinhare Cholakkal'
'Salim, Teddy'
'Lim, Ming Hui'
'Koh, Teck Ming'
'Chakraborty, Sudip'
'Shen, Ze Xiang'
'Mathews, Nripan'
'England, Jason'

_publ_section_title
;
 Formation of Corrugated n = 1 2D Tin Iodide Perovskites and Their Use as
 Lead-Free Solar Absorbers
;
_journal_name_full 'ACS Nano'
_journal_paper_doi 10.1021/acsnano.0c08204
_journal_year 2021
_chemical_formula_sum 'C7 H12 I4 N2 Sn'
_chemical_formula_weight 750.48
_space_group_crystal_system monoclinic
_space_group_IT_number 14
_space_group_name_Hall '-P 2yn'
_space_group_name_H-M_alt 'P 1 21/n 1'
_atom_sites_solution_hydrogens geom
_atom_sites_solution_primary dual
_cell_angle_alpha 90
_cell_angle_beta 95.176(2)
_cell_angle_gamma 90
_cell_formula_units_Z 4
_cell_length_a 6.2823(3)
_cell_length_b 12.4595(5)
_cell_length_c 20.1704(8)
_cell_measurement_reflns_used 3585
_cell_measurement_temperature 100.(2)
_cell_measurement_theta_max 33.0513
_cell_measurement_theta_min 2.6047
_cell_volume 1572.39(12)
_computing_cell_refinement 'SAINT V8.38A (Bruker AXS Inc., 2017)'
_computing_data_collection 'APEX3 (Bruker AXS Inc., 2018)'
_computing_data_reduction 'SAINT V8.38A (Bruker AXS Inc., 2017)'
_computing_molecular_graphics 'XP (Bruker AXS Inc., 2018)'
_computing_publication_material 'APEX3 (Bruker AXS Inc., 2018)'
_computing_structure_refinement 'SHELXL-2017/1 (Sheldrick, 2017)'
_computing_structure_solution 'SHELXT 2014/5 (Sheldrick, 2014)'
_diffrn_ambient_temperature 100.(2)
_diffrn_detector_area_resol_mean 7.4074
_diffrn_measured_fraction_theta_full 0.994
_diffrn_measured_fraction_theta_max 0.994
_diffrn_measurement_device_type 'Photon II CPADs detector'
_diffrn_measurement_method 'phi and omega scans'
_diffrn_radiation_monochromator 'Multilayer Mirror'
_diffrn_radiation_type MoK\a
_diffrn_radiation_wavelength 0.71073
_diffrn_reflns_av_R_equivalents 0.0592
_diffrn_reflns_av_unetI/netI 0.0773
_diffrn_reflns_limit_h_max 9
_diffrn_reflns_limit_h_min -9
_diffrn_reflns_limit_k_max 19
_diffrn_reflns_limit_k_min 0
_diffrn_reflns_limit_l_max 31
_diffrn_reflns_limit_l_min 0
_diffrn_reflns_number 6184
_diffrn_reflns_theta_full 33.74
_diffrn_reflns_theta_max 33.74
_diffrn_reflns_theta_min 2.60
_diffrn_source 'Incoatec microfocus source'
_diffrn_source_type 'Bruker D8 Quest'
_exptl_absorpt_coefficient_mu 9.452
_exptl_absorpt_correction_T_max 0.83
_exptl_absorpt_correction_T_min 0.44
_exptl_absorpt_correction_type multi-scan
_exptl_absorpt_process_details 'TWINABS - Bruker AXS scaling for twinned crystals - Version 2012/1'
_exptl_crystal_colour black
_exptl_crystal_density_diffrn 3.170
_exptl_crystal_density_method 'not measured'
_exptl_crystal_description needle
_exptl_crystal_F_000 1320
_exptl_crystal_size_max 0.200
_exptl_crystal_size_mid 0.060
_exptl_crystal_size_min 0.020
_refine_diff_density_max 2.677
_refine_diff_density_min -2.455
_refine_ls_extinction_method none
_refine_ls_goodness_of_fit_ref 1.051
_refine_ls_hydrogen_treatment constr
_refine_ls_matrix_type full
_refine_ls_number_parameters 129
_refine_ls_number_reflns 6184
_refine_ls_number_restraints 0
_refine_ls_restrained_S_all 1.051
_refine_ls_R_factor_all 0.0780
_refine_ls_R_factor_gt 0.0516
_refine_ls_shift/su_max 0.000
_refine_ls_shift/su_mean 0.000
_refine_ls_structure_factor_coef Fsqd
_refine_ls_weighting_details 'w=1/[\s^2^(Fo^2^)+(0.0636P)^2^] where P=(Fo^2^+2Fc^2^)/3'
_refine_ls_weighting_scheme calc
_refine_ls_wR_factor_gt 0.1159
_refine_ls_wR_factor_ref 0.1322
_reflns_number_gt 4820
_reflns_number_total 6184
_reflns_threshold_expression 'I > 2\s(I)'
_cod_data_source_file nn0c08204_si_006.cif
_cod_data_source_block 4-PyrEA[SnI4]
_cod_depositor_comments
;
The following automatic conversions were performed:

data item '_exptl_absorpt_correction_type' value 'Multi-Scan' was
changed to 'multi-scan' in accordance with the
/home/data/users/saulius/crontab/automatic-downloads/rss-feeds/ACS/lib/dictionaries/cif_core.dic
dictionary named 'cif_core.dic' version 2.4.2 last updated on
2011-04-26.

Automatic conversion script
Id: cif_fix_values 7556 2019-12-06 15:28:31Z antanas 
;
_cod_database_code 4518608

loop_
_space_group_symop_operation_xyz
'x, y, z'
'-x+1/2, y+1/2, -z+1/2'
'-x, -y, -z'
'x-1/2, -y-1/2, z-1/2'

loop_
_atom_site_type_symbol
_atom_site_label
_atom_site_fract_x
_atom_site_fract_y
_atom_site_fract_z
_atom_site_U_iso_or_equiv
_atom_site_adp_type
_atom_site_calc_flag
_atom_site_refinement_flags_adp
_atom_site_refinement_flags_occupancy
_atom_site_refinement_flags_posn
_atom_site_occupancy
_atom_site_disorder_assembly
_atom_site_disorder_group
C C1 0.8068(16) 0.2492(8) 1.0844(4) 0.0210(19) Uani d . . . 1 . .
H H1 0.933908 0.215522 1.10309 0.025 Uiso calc U . R 1 . .
C C2 0.6677(17) 0.1944(7) 1.0408(5) 0.0203(18) Uani d . . . 1 . .
H H2 0.698925 0.122802 1.028574 0.024 Uiso calc U . R 1 . .
C C3 0.4818(15) 0.2432(7) 1.0144(4) 0.0152(16) Uani d . . . 1 . .
C C4 0.4369(16) 0.3471(8) 1.0351(4) 0.0203(18) Uani d . . . 1 . .
H H4 0.306871 0.38112 1.019252 0.024 Uiso calc U . R 1 . .
C C5 0.5820(17) 0.3994(7) 1.0783(4) 0.0202(19) Uani d . . . 1 . .
H H5 0.553773 0.470249 1.092517 0.024 Uiso calc U . R 1 . .
C C6 0.3277(17) 0.1896(7) 0.9624(4) 0.0180(17) Uani d . . . 1 . .
H H6A 0.178836 0.206363 0.971168 0.022 Uiso calc U . R 1 . .
H H6B 0.346614 0.110719 0.964791 0.022 Uiso calc U . R 1 . .
C C7 0.3693(15) 0.2294(7) 0.8931(4) 0.0156(16) Uani d . . . 1 . .
H H7A 0.378504 0.308673 0.893211 0.019 Uiso calc U . R 1 . .
H H7B 0.507161 0.200434 0.880801 0.019 Uiso calc U . R 1 . .
I I1 0.11700(10) 0.59374(5) 0.09333(3) 0.01646(12) Uani d . . . 1 . .
I I2 0.23192(12) 0.31443(5) 0.22260(3) 0.02063(14) Uani d . . . 1 . .
I I3 0.30834(11) 0.50373(5) 0.39931(3) 0.01794(12) Uani d . . . 1 . .
I I4 0.74634(10) 0.56043(5) 0.25477(3) 0.02019(13) Uani d . . . 1 . .
N N1 0.7641(13) 0.3501(6) 1.1006(4) 0.0185(15) Uani d . . . 1 . .
H H1A 0.858823 0.385566 1.126873 0.022 Uiso calc U . R 1 . .
N N2 0.1950(14) 0.1943(6) 0.8438(4) 0.0214(17) Uani d . . . 1 . .
H H2A 0.068521 0.221055 0.855188 0.032 Uiso calc U . R 1 . .
H H2B 0.188972 0.121371 0.843072 0.032 Uiso calc U . R 1 . .
H H2C 0.220188 0.219015 0.802767 0.032 Uiso calc U . R 1 . .
Sn Sn1 0.23373(10) 0.55362(5) 0.25159(3) 0.01359(12) Uani d . . . 1 . .

loop_
_atom_site_aniso_label
_atom_site_aniso_U_11
_atom_site_aniso_U_22
_atom_site_aniso_U_33
_atom_site_aniso_U_12
_atom_site_aniso_U_13
_atom_site_aniso_U_23
C1 0.024(5) 0.017(4) 0.021(4) 0.004(4) -0.004(4) 0.000(3)
C2 0.021(5) 0.019(4) 0.021(4) 0.004(4) 0.000(4) -0.002(3)
C3 0.020(4) 0.014(4) 0.012(3) 0.001(3) 0.004(3) 0.006(3)
C4 0.017(4) 0.022(4) 0.022(4) 0.004(4) -0.001(4) -0.003(3)
C5 0.038(6) 0.009(3) 0.013(4) 0.004(4) 0.000(4) -0.001(3)
C6 0.024(5) 0.013(4) 0.016(4) -0.002(4) -0.005(4) 0.000(3)
C7 0.017(4) 0.017(4) 0.013(3) -0.003(3) -0.002(3) 0.000(3)
I1 0.0170(3) 0.0153(2) 0.0172(2) 0.0014(2) 0.0024(2) 0.0006(2)
I2 0.0277(3) 0.0095(2) 0.0231(3) 0.0001(2) -0.0066(3) -0.00033(19)
I3 0.0220(3) 0.0166(2) 0.0157(2) -0.0008(2) 0.0041(2) 0.00023(19)
I4 0.0138(3) 0.0208(3) 0.0265(3) 0.0005(2) 0.0052(3) 0.0067(2)
N1 0.024(4) 0.015(3) 0.015(3) -0.001(3) -0.004(3) 0.001(3)
N2 0.026(4) 0.021(4) 0.016(3) -0.002(3) -0.005(3) -0.003(3)
Sn1 0.0132(3) 0.0098(2) 0.0180(3) 0.0001(2) 0.0021(2) -0.00019(19)

loop_
_atom_type_symbol
_atom_type_description
_atom_type_scat_dispersion_real
_atom_type_scat_dispersion_imag
_atom_type_scat_source
C C 0.0033 0.0016 'International Tables Vol C Tables 4.2.6.8 and 6.1.1.4'
H H 0.0000 0.0000 'International Tables Vol C Tables 4.2.6.8 and 6.1.1.4'
I I -0.4742 1.8119 'International Tables Vol C Tables 4.2.6.8 and 6.1.1.4'
N N 0.0061 0.0033 'International Tables Vol C Tables 4.2.6.8 and 6.1.1.4'
Sn Sn -0.6537 1.4246 'International Tables Vol C Tables 4.2.6.8 and 6.1.1.4'

loop_
_geom_angle_atom_site_label_1
_geom_angle_atom_site_label_2
_geom_angle_atom_site_label_3
_geom_angle_site_symmetry_1
_geom_angle_site_symmetry_3
_geom_angle
_geom_angle_publ_flag
N1 C1 C2 . . 119.9(9) ?
N1 C1 H1 . . 120.0 ?
C2 C1 H1 . . 120.0 ?
C1 C2 C3 . . 119.8(9) ?
C1 C2 H2 . . 120.1 ?
C3 C2 H2 . . 120.1 ?
C2 C3 C4 . . 118.7(9) ?
C2 C3 C6 . . 122.5(8) ?
C4 C3 C6 . . 118.8(8) ?
C5 C4 C3 . . 119.4(9) ?
C5 C4 H4 . . 120.3 ?
C3 C4 H4 . . 120.3 ?
N1 C5 C4 . . 119.6(9) ?
N1 C5 H5 . . 120.2 ?
C4 C5 H5 . . 120.2 ?
C3 C6 C7 . . 109.8(8) ?
C3 C6 H6A . . 109.7 ?
C7 C6 H6A . . 109.7 ?
C3 C6 H6B . . 109.7 ?
C7 C6 H6B . . 109.7 ?
H6A C6 H6B . . 108.2 ?
N2 C7 C6 . . 110.0(8) ?
N2 C7 H7A . . 109.7 ?
C6 C7 H7A . . 109.7 ?
N2 C7 H7B . . 109.7 ?
C6 C7 H7B . . 109.7 ?
H7A C7 H7B . . 108.2 ?
Sn1 I4 Sn1 1_655 . 176.13(3) ?
C1 N1 C5 . . 122.4(8) ?
C1 N1 H1A . . 118.8 ?
C5 N1 H1A . . 118.8 ?
C7 N2 H2A . . 109.5 ?
C7 N2 H2B . . 109.5 ?
H2A N2 H2B . . 109.5 ?
C7 N2 H2C . . 109.5 ?
H2A N2 H2C . . 109.5 ?
H2B N2 H2C . . 109.5 ?
I2 Sn1 I3 . . 89.18(2) ?
I2 Sn1 I4 . 1_455 92.56(2) ?
I3 Sn1 I4 . 1_455 92.93(2) ?
I2 Sn1 I4 . . 90.92(2) ?
I3 Sn1 I4 . . 85.43(2) ?
I4 Sn1 I4 1_455 . 176.12(3) ?

loop_
_geom_bond_atom_site_label_1
_geom_bond_atom_site_label_2
_geom_bond_site_symmetry_2
_geom_bond_distance
_geom_bond_publ_flag
C1 N1 . 1.331(12) ?
C1 C2 . 1.366(13) ?
C1 H1 . 0.95 ?
C2 C3 . 1.380(13) ?
C2 H2 . 0.95 ?
C3 C4 . 1.396(13) ?
C3 C6 . 1.517(12) ?
C4 C5 . 1.369(13) ?
C4 H4 . 0.95 ?
C5 N1 . 1.339(12) ?
C5 H5 . 0.95 ?
C6 C7 . 1.528(12) ?
C6 H6A . 0.99 ?
C6 H6B . 0.99 ?
C7 N2 . 1.477(11) ?
C7 H7A . 0.99 ?
C7 H7B . 0.99 ?
I2 Sn1 . 3.0368(8) ?
I3 Sn1 . 3.0385(8) ?
I4 Sn1 1_655 3.0696(8) ?
I4 Sn1 . 3.2163(8) ?
N1 H1A . 0.88 ?
N2 H2A . 0.91 ?
N2 H2B . 0.91 ?
N2 H2C . 0.91 ?
